data_4076324
loop_
_publ_author_name
'Braga, Dario'
'd&#x2019;Agostino, Simone'
'Grepioni, Fabrizia'

_publ_section_title
;
 Shape Takes the Lead: Templating Organic 3D-Frameworks around
 Organometallic Sandwich Compounds
;
_journal_issue 5
_journal_name_full Organometallics
_journal_page_first 1688
_journal_paper_doi 10.1021/om200837t
_journal_volume 31
_journal_year 2012
_chemical_formula_sum 'C46 H37 Co O8'
_chemical_formula_weight 776.69
_chemical_name_systematic
;
 ?
;
_space_group_IT_number 14
_symmetry_cell_setting monoclinic
_symmetry_space_group_name_Hall '-P 2yn'
_symmetry_space_group_name_H-M 'P 1 21/n 1'
_atom_sites_solution_hydrogens geom
_atom_sites_solution_primary direct
_atom_sites_solution_secondary difmap
_audit_creation_method SHELXL-97
_cell_angle_alpha 90.00
_cell_angle_beta 100.653(18)
_cell_angle_gamma 90.00
_cell_formula_units_Z 4
_cell_length_a 9.4461(15)
_cell_length_b 22.886(4)
_cell_length_c 17.238(3)
_cell_measurement_reflns_used 1758
_cell_measurement_temperature 293(2)
_cell_measurement_theta_max 28.8921
_cell_measurement_theta_min 2.3559
_cell_volume 3662.3(11)
_computing_cell_refinement
;
CrysAlisPro, Oxford Diffraction Ltd.,
Version 1.171.33.34d (release 27-02-2009 CrysAlis171 .NET)
(compiled Feb 27 2009,15:38:38)
;
_computing_data_collection
;
CrysAlisPro, Oxford Diffraction Ltd.,
Version 1.171.33.34d (release 27-02-2009 CrysAlis171 .NET)
(compiled Feb 27 2009,15:38:38)
;
_computing_data_reduction
;
CrysAlisPro, Oxford Diffraction Ltd.,
Version 1.171.33.34d (release 27-02-2009 CrysAlis171 .NET)
(compiled Feb 27 2009,15:38:38)
;
_computing_structure_refinement 'SHELXL-97 (Sheldrick, 1997)'
_computing_structure_solution 'SHELXS-97 (Sheldrick, 1997)'
_diffrn_ambient_temperature 293(2)
_diffrn_detector_area_resol_mean 16.1340
_diffrn_measured_fraction_theta_full 0.909
_diffrn_measured_fraction_theta_max 0.909
_diffrn_measurement_device '92mm CCD camera (sapphire) on \k-goniostat'
_diffrn_measurement_device_type 'Xcalibur S'
_diffrn_measurement_method 'omega scan'
_diffrn_radiation_monochromator graphite
_diffrn_radiation_source 'Enhance (Mo) X-ray Source'
_diffrn_radiation_type MoK\a
_diffrn_radiation_wavelength 0.71073
_diffrn_reflns_av_R_equivalents 0.1032
_diffrn_reflns_av_sigmaI/netI 0.3258
_diffrn_reflns_limit_h_max 10
_diffrn_reflns_limit_h_min -11
_diffrn_reflns_limit_k_max 27
_diffrn_reflns_limit_k_min -25
_diffrn_reflns_limit_l_max 17
_diffrn_reflns_limit_l_min -20
_diffrn_reflns_number 12084
_diffrn_reflns_theta_full 25.00
_diffrn_reflns_theta_max 25.00
_diffrn_reflns_theta_min 2.37
_exptl_absorpt_coefficient_mu 0.527
_exptl_absorpt_correction_T_max 1.00000
_exptl_absorpt_correction_T_min 0.40434
_exptl_absorpt_correction_type multi-scan
_exptl_absorpt_process_details
;
CrysAlisPro, Oxford Diffraction Ltd.,
Version 1.171.33.34d (release 27-02-2009 CrysAlis171 .NET)
(compiled Feb 27 2009,15:38:38)
Empirical absorption correction using spherical harmonics,
 implemented in SCALE3 ABSPACK scaling algorithm.
;
_exptl_crystal_colour yellow
_exptl_crystal_density_diffrn 1.409
_exptl_crystal_density_method 'not measured'
_exptl_crystal_description prism
_exptl_crystal_F_000 1616
_exptl_crystal_size_max 0.08
_exptl_crystal_size_mid 0.043
_exptl_crystal_size_min 0.039
_refine_diff_density_max 0.211
_refine_diff_density_min -0.268
_refine_diff_density_rms 0.055
_refine_ls_extinction_method none
_refine_ls_goodness_of_fit_ref 0.693
_refine_ls_hydrogen_treatment mixed
_refine_ls_matrix_type full
_refine_ls_number_parameters 505
_refine_ls_number_reflns 5864
_refine_ls_number_restraints 31
_refine_ls_restrained_S_all 0.697
_refine_ls_R_factor_all 0.2035
_refine_ls_R_factor_gt 0.0524
_refine_ls_shift/su_max 0.044
_refine_ls_shift/su_mean 0.003
_refine_ls_structure_factor_coef Fsqd
_refine_ls_weighting_details 'calc w=1/[\s^2^(Fo^2^)+(0.0235P)^2^+0.0000P] where P=(Fo^2^+2Fc^2^)/3'
_refine_ls_weighting_scheme calc
_refine_ls_wR_factor_gt 0.0816
_refine_ls_wR_factor_ref 0.1011
_reflns_number_gt 1763
_reflns_number_total 5864
_reflns_threshold_expression >2sigma(I)
_cod_data_source_file om200837t_si_002.cif
_cod_data_source_block 4
_cod_original_cell_volume 3662.3(12)
_cod_original_sg_symbol_H-M P21/n
_cod_database_code 4076324

loop_
_symmetry_equiv_pos_as_xyz
'x, y, z'
'-x+1/2, y+1/2, -z+1/2'
'-x, -y, -z'
'x-1/2, -y-1/2, z-1/2'

loop_
_atom_site_label
_atom_site_type_symbol
_atom_site_fract_x
_atom_site_fract_y
_atom_site_fract_z
_atom_site_U_iso_or_equiv
_atom_site_adp_type
_atom_site_occupancy
_atom_site_symmetry_multiplicity
_atom_site_calc_flag
_atom_site_refinement_flags
Co1 Co 0.15949(9) 0.08366(4) 0.36531(5) 0.0503(3) Uani 1 1 d D
C1 C 0.1979(16) 0.1200(4) 0.2646(6) 0.093(3) Uani 1 1 d D
H1 H 0.2236 0.0995 0.2227 0.112 Uiso 1 1 calc R
C2 C 0.2908(9) 0.1423(4) 0.3273(8) 0.093(3) Uani 1 1 d D
H2 H 0.3907 0.1404 0.3346 0.112 Uiso 1 1 calc R
C3 C 0.2137(15) 0.1679(3) 0.3778(5) 0.095(3) Uani 1 1 d D
H3 H 0.2517 0.1860 0.4254 0.114 Uiso 1 1 calc R
C4 C 0.0664(13) 0.1619(4) 0.3449(9) 0.098(3) Uani 1 1 d D
H4 H -0.0109 0.1749 0.3667 0.118 Uiso 1 1 calc R
C5 C 0.0592(13) 0.1328(5) 0.2734(7) 0.104(3) Uani 1 1 d D
H5 H -0.0245 0.1236 0.2379 0.125 Uiso 1 1 calc R
C6 C 0.1865(8) -0.0042(3) 0.3608(4) 0.063(2) Uani 1 1 d D
H6 H 0.2115 -0.0254 0.3193 0.075 Uiso 1 1 calc R
C7 C 0.2811(7) 0.0198(3) 0.4239(5) 0.074(2) Uani 1 1 d D
H7 H 0.3811 0.0179 0.4318 0.089 Uiso 1 1 calc R
C8 C 0.1995(10) 0.0478(3) 0.4743(4) 0.071(2) Uani 1 1 d D
H8 H 0.2365 0.0658 0.5221 0.085 Uiso 1 1 calc R
C9 C 0.0555(9) 0.0437(3) 0.4402(5) 0.074(2) Uani 1 1 d D
H9 H -0.0209 0.0606 0.4593 0.088 Uiso 1 1 calc R
C10 C 0.0449(7) 0.0095(3) 0.3711(5) 0.071(2) Uani 1 1 d D
H10 H -0.0400 -0.0020 0.3383 0.085 Uiso 1 1 calc R
C11 C -0.0522(6) 0.0546(3) 0.8325(4) 0.0516(19) Uani 1 1 d .
H11 H -0.1462 0.0669 0.8315 0.062 Uiso 1 1 calc R
C12 C -0.0040(7) 0.0021(3) 0.8688(4) 0.0535(19) Uani 1 1 d .
H12 H -0.0676 -0.0217 0.8896 0.064 Uiso 1 1 calc R
C13 C 0.0411(6) 0.0884(3) 0.7976(3) 0.0419(16) Uani 1 1 d .
H13 H 0.0073 0.1222 0.7703 0.050 Uiso 1 1 calc R
C14 C 0.1399(7) -0.0150(3) 0.8741(3) 0.0486(17) Uani 1 1 d .
H14 H 0.1721 -0.0496 0.8998 0.058 Uiso 1 1 calc R
C15 C 0.1848(6) 0.0721(3) 0.8032(3) 0.0370(16) Uani 1 1 d .
C16 C 0.2344(6) 0.0192(3) 0.8415(3) 0.0382(16) Uani 1 1 d .
C17 C 0.3932(6) 0.0094(3) 0.8428(3) 0.0378(16) Uani 1 1 d .
H17 H 0.4280 -0.0262 0.8717 0.045 Uiso 1 1 calc R
C18 C 0.2988(5) 0.1054(2) 0.7712(3) 0.0380(16) Uani 1 1 d .
H18 H 0.2613 0.1422 0.7464 0.046 Uiso 1 1 calc R
C19 C 0.4717(6) 0.0631(3) 0.8796(4) 0.0383(17) Uani 1 1 d .
C20 C 0.4200(6) 0.1158(3) 0.8408(3) 0.0355(16) Uani 1 1 d .
C21 C 0.5843(6) 0.0657(3) 0.9438(4) 0.0477(19) Uani 1 1 d .
H21 H 0.6223 0.0316 0.9687 0.057 Uiso 1 1 calc R
C22 C 0.6398(6) 0.1202(4) 0.9704(4) 0.059(2) Uani 1 1 d .
H22 H 0.7128 0.1223 1.0146 0.071 Uiso 1 1 calc R
C23 C 0.5884(7) 0.1710(3) 0.9324(4) 0.057(2) Uani 1 1 d .
H23 H 0.6282 0.2067 0.9506 0.068 Uiso 1 1 calc R
C24 C 0.4781(6) 0.1693(3) 0.8673(4) 0.0482(18) Uani 1 1 d .
H24 H 0.4435 0.2036 0.8416 0.058 Uiso 1 1 calc R
C25 C 0.4158(6) 0.0071(3) 0.7549(4) 0.0391(16) Uani 1 1 d .
H25 H 0.5200 0.0069 0.7565 0.047 Uiso 1 1 calc R
C26 C 0.3563(5) 0.0644(2) 0.7114(3) 0.0335(16) Uani 1 1 d .
H26 H 0.2742 0.0536 0.6703 0.040 Uiso 1 1 calc R
C27 C 0.4660(7) 0.0952(3) 0.6713(4) 0.0426(18) Uani 1 1 d .
C28 C 0.3577(7) -0.0484(3) 0.7141(5) 0.0494(18) Uani 1 1 d .
O5 O 0.4129(4) 0.1328(2) 0.6187(3) 0.0516(13) Uani 1 1 d .
O6 O 0.5947(4) 0.0862(2) 0.6918(2) 0.0636(13) Uani 1 1 d .
O7 O 0.3637(5) -0.0487(2) 0.6390(3) 0.0655(14) Uani 1 1 d D
O8 O 0.3086(6) -0.0886(2) 0.7456(3) 0.0904(16) Uani 1 1 d .
H5X H 0.475(6) 0.132(3) 0.582(3) 0.07(2) Uiso 1 1 d .
H7X H 0.327(7) -0.0835(16) 0.624(4) 0.12(4) Uiso 1 1 d D
C29 C -0.4459(7) 0.3581(3) 0.5316(4) 0.056(2) Uani 1 1 d .
H29 H -0.5335 0.3766 0.5139 0.067 Uiso 1 1 calc R
C30 C -0.3186(7) 0.3855(3) 0.5202(4) 0.0574(19) Uani 1 1 d .
H30 H -0.3223 0.4214 0.4946 0.069 Uiso 1 1 calc R
C31 C -0.4451(6) 0.3037(3) 0.5690(3) 0.0477(18) Uani 1 1 d .
H31 H -0.5303 0.2861 0.5765 0.057 Uiso 1 1 calc R
C32 C -0.1882(7) 0.3590(3) 0.5471(4) 0.0532(19) Uani 1 1 d .
H32 H -0.1032 0.3774 0.5408 0.064 Uiso 1 1 calc R
C33 C -0.3132(6) 0.2769(3) 0.5943(3) 0.0356(15) Uani 1 1 d .
C34 C -0.1830(6) 0.3041(3) 0.5840(3) 0.0398(16) Uani 1 1 d .
C35 C -0.2898(5) 0.2182(3) 0.6353(3) 0.0341(15) Uani 1 1 d .
H35 H -0.3804 0.2016 0.6452 0.041 Uiso 1 1 calc R
C36 C -0.0500(5) 0.2676(2) 0.6153(4) 0.0328(15) Uani 1 1 d .
H36 H 0.0391 0.2875 0.6089 0.039 Uiso 1 1 calc R
C37 C -0.1822(6) 0.2263(2) 0.7109(4) 0.0360(16) Uani 1 1 d .
C38 C -0.0516(6) 0.2529(3) 0.7003(4) 0.0418(17) Uani 1 1 d .
C39 C -0.1993(6) 0.2096(3) 0.7852(4) 0.0480(18) Uani 1 1 d .
H39 H -0.2850 0.1926 0.7930 0.058 Uiso 1 1 calc R
C40 C 0.0604(7) 0.2620(3) 0.7666(5) 0.0542(19) Uani 1 1 d .
H40 H 0.1462 0.2799 0.7607 0.065 Uiso 1 1 calc R
C41 C -0.0878(9) 0.2185(3) 0.8484(4) 0.060(2) Uani 1 1 d .
H41 H -0.1000 0.2068 0.8984 0.072 Uiso 1 1 calc R
C42 C 0.0391(8) 0.2436(3) 0.8403(5) 0.063(2) Uani 1 1 d .
H42 H 0.1117 0.2485 0.8843 0.075 Uiso 1 1 calc R
C43 C -0.2130(6) 0.1761(3) 0.5836(3) 0.0391(16) Uani 1 1 d .
H43 H -0.1800 0.1425 0.6173 0.047 Uiso 1 1 calc R
C44 C -0.0714(5) 0.2082(3) 0.5687(3) 0.0360(16) Uani 1 1 d .
H44 H -0.0851 0.2175 0.5123 0.043 Uiso 1 1 calc R
C45 C -0.3025(7) 0.1516(3) 0.5105(4) 0.0434(17) Uani 1 1 d .
C46 C 0.0608(7) 0.1692(3) 0.5883(3) 0.0422(17) Uani 1 1 d .
O1 O -0.4384(4) 0.13826(18) 0.5091(2) 0.0598(13) Uani 1 1 d .
O2 O -0.2505(4) 0.14339(18) 0.4505(3) 0.0535(12) Uani 1 1 d .
O3 O 0.1817(4) 0.19642(18) 0.5823(3) 0.0616(13) Uani 1 1 d .
H3A H 0.2499 0.1741 0.5950 0.092 Uiso 1 1 calc R
O4 O 0.0558(4) 0.1177(2) 0.6068(3) 0.0561(13) Uani 1 1 d .

loop_
_atom_site_aniso_label
_atom_site_aniso_U_11
_atom_site_aniso_U_22
_atom_site_aniso_U_33
_atom_site_aniso_U_23
_atom_site_aniso_U_13
_atom_site_aniso_U_12
Co1 0.0550(5) 0.0394(6) 0.0564(6) -0.0009(6) 0.0098(5) -0.0066(6)
C1 0.157(10) 0.047(6) 0.083(8) -0.010(5) 0.041(8) -0.024(7)
C2 0.112(7) 0.056(7) 0.127(10) 0.004(6) 0.062(9) -0.029(6)
C3 0.153(10) 0.029(6) 0.101(8) 0.001(5) 0.021(9) -0.029(6)
C4 0.117(9) 0.048(7) 0.139(11) 0.048(7) 0.048(8) 0.025(6)
C5 0.138(11) 0.078(8) 0.080(9) 0.032(7) -0.024(8) -0.004(7)
C6 0.090(6) 0.035(5) 0.060(5) -0.010(4) 0.007(5) 0.001(5)
C7 0.065(5) 0.074(6) 0.080(7) 0.012(5) 0.004(5) 0.001(5)
C8 0.109(7) 0.066(6) 0.041(5) -0.006(4) 0.021(5) 0.013(6)
C9 0.091(6) 0.047(5) 0.091(7) -0.003(5) 0.040(6) 0.004(5)
C10 0.056(5) 0.036(5) 0.121(8) 0.007(5) 0.017(5) -0.011(4)
C11 0.050(4) 0.057(5) 0.051(5) -0.003(4) 0.021(4) -0.013(4)
C12 0.056(5) 0.059(6) 0.046(5) 0.003(4) 0.010(4) -0.027(4)
C13 0.053(4) 0.035(4) 0.035(4) -0.002(3) 0.002(3) 0.003(4)
C14 0.066(5) 0.030(4) 0.047(5) 0.002(4) 0.002(4) -0.003(4)
C15 0.031(3) 0.037(5) 0.041(4) -0.012(3) 0.003(3) -0.008(3)
C16 0.051(4) 0.030(4) 0.034(4) 0.000(3) 0.008(4) -0.002(4)
C17 0.049(4) 0.024(4) 0.037(5) 0.001(3) 0.001(4) 0.009(3)
C18 0.038(3) 0.032(4) 0.042(4) 0.005(3) 0.001(3) -0.002(3)
C19 0.032(4) 0.049(5) 0.036(4) -0.002(4) 0.009(3) 0.003(4)
C20 0.034(4) 0.037(5) 0.036(4) -0.006(4) 0.008(3) 0.000(4)
C21 0.040(4) 0.055(6) 0.043(5) -0.003(4) -0.007(4) -0.004(4)
C22 0.038(4) 0.078(6) 0.059(6) 0.001(5) 0.004(4) -0.005(5)
C23 0.051(5) 0.065(6) 0.054(5) -0.007(5) 0.011(4) -0.021(4)
C24 0.054(4) 0.042(5) 0.049(5) -0.016(4) 0.013(4) -0.014(4)
C25 0.037(4) 0.030(4) 0.053(5) -0.001(4) 0.016(4) 0.003(3)
C26 0.028(3) 0.037(4) 0.034(4) -0.003(3) 0.004(3) 0.005(3)
C27 0.032(4) 0.050(5) 0.044(5) 0.000(4) 0.001(4) 0.003(4)
C28 0.058(4) 0.040(5) 0.048(6) -0.002(4) 0.006(4) -0.004(4)
O5 0.030(2) 0.071(4) 0.054(3) 0.018(3) 0.009(3) -0.003(2)
O6 0.037(2) 0.060(3) 0.096(4) 0.017(3) 0.018(3) 0.003(3)
O7 0.092(4) 0.054(4) 0.054(4) -0.013(3) 0.021(3) -0.020(3)
O8 0.149(5) 0.043(4) 0.085(4) -0.009(3) 0.035(4) -0.014(3)
C29 0.046(4) 0.070(6) 0.045(5) -0.016(4) -0.012(4) 0.022(4)
C30 0.071(5) 0.037(5) 0.059(5) 0.003(4) 0.000(4) 0.022(4)
C31 0.037(4) 0.055(5) 0.047(5) -0.003(4) -0.005(3) 0.009(4)
C32 0.049(4) 0.048(5) 0.066(5) 0.006(4) 0.021(4) -0.002(4)
C33 0.045(4) 0.027(4) 0.032(4) -0.004(3) 0.001(3) 0.006(4)
C34 0.039(4) 0.036(4) 0.045(4) -0.003(4) 0.009(3) 0.000(4)
C35 0.024(3) 0.040(4) 0.034(4) -0.002(3) -0.005(3) -0.007(3)
C36 0.021(3) 0.027(4) 0.049(5) -0.005(4) 0.004(3) -0.005(3)
C37 0.035(4) 0.029(4) 0.046(5) 0.004(4) 0.014(4) 0.004(3)
C38 0.044(4) 0.030(4) 0.050(5) -0.002(4) 0.006(4) 0.014(3)
C39 0.048(4) 0.040(5) 0.054(5) -0.002(4) 0.005(4) 0.001(4)
C40 0.057(5) 0.033(5) 0.061(5) -0.021(4) -0.019(5) 0.007(4)
C41 0.078(5) 0.039(5) 0.062(6) 0.004(4) 0.010(5) 0.011(4)
C42 0.079(6) 0.056(6) 0.039(5) -0.019(4) -0.026(4) 0.029(5)
C43 0.045(4) 0.031(4) 0.040(4) 0.007(3) 0.006(3) 0.009(3)
C44 0.039(4) 0.035(4) 0.033(4) 0.000(3) 0.005(3) 0.006(3)
C45 0.067(5) 0.031(4) 0.030(5) -0.001(3) 0.004(4) 0.005(4)
C46 0.038(4) 0.047(5) 0.036(4) 0.004(4) -0.008(3) 0.004(4)
O1 0.041(2) 0.078(4) 0.059(3) -0.003(3) 0.005(2) -0.028(3)
O2 0.058(3) 0.055(3) 0.047(3) -0.016(3) 0.007(2) -0.010(2)
O3 0.034(2) 0.048(3) 0.104(4) 0.010(3) 0.017(3) 0.002(2)
O4 0.040(2) 0.038(3) 0.090(4) 0.007(3) 0.010(2) 0.002(2)

loop_
_atom_type_symbol
_atom_type_description
_atom_type_scat_dispersion_real
_atom_type_scat_dispersion_imag
_atom_type_scat_source
C C 0.0033 0.0016 'International Tables Vol C Tables 4.2.6.8 and 6.1.1.4'
H H 0.0000 0.0000 'International Tables Vol C Tables 4.2.6.8 and 6.1.1.4'
Co Co 0.3494 0.9721 'International Tables Vol C Tables 4.2.6.8 and 6.1.1.4'
O O 0.0106 0.0060 'International Tables Vol C Tables 4.2.6.8 and 6.1.1.4'

loop_
_geom_angle_atom_site_label_1
_geom_angle_atom_site_label_2
_geom_angle_atom_site_label_3
_geom_angle
C9 Co1 C4 105.8(3)
C9 Co1 C3 121.5(4)
C4 Co1 C3 41.3(3)
C9 Co1 C7 69.2(3)
C4 Co1 C7 158.7(5)
C3 Co1 C7 122.4(4)
C9 Co1 C1 159.9(5)
C4 Co1 C1 67.8(3)
C3 Co1 C1 67.1(3)
C7 Co1 C1 123.7(4)
C9 Co1 C2 157.8(5)
C4 Co1 C2 67.9(3)
C3 Co1 C2 39.8(3)
C7 Co1 C2 108.5(3)
C1 Co1 C2 39.4(3)
C9 Co1 C8 40.4(2)
C4 Co1 C8 121.9(4)
C3 Co1 C8 107.0(3)
C7 Co1 C8 41.1(2)
C1 Co1 C8 159.2(5)
C2 Co1 C8 123.5(4)
C9 Co1 C10 41.3(2)
C4 Co1 C10 122.6(4)
C3 Co1 C10 158.9(5)
C7 Co1 C10 68.1(3)
C1 Co1 C10 124.8(4)
C2 Co1 C10 160.0(5)
C8 Co1 C10 67.9(3)
C9 Co1 C5 123.2(5)
C4 Co1 C5 40.4(3)
C3 Co1 C5 67.8(4)
C7 Co1 C5 159.3(5)
C1 Co1 C5 39.8(3)
C2 Co1 C5 66.7(4)
C8 Co1 C5 158.6(5)
C10 Co1 C5 109.1(3)
C9 Co1 C6 69.5(3)
C4 Co1 C6 159.3(5)
C3 Co1 C6 158.3(5)
C7 Co1 C6 40.1(2)
C1 Co1 C6 109.4(3)
C2 Co1 C6 123.9(4)
C8 Co1 C6 68.3(3)
C10 Co1 C6 40.9(2)
C5 Co1 C6 124.3(4)
C2 C1 C5 108.6(8)
C2 C1 Co1 70.3(5)
C5 C1 Co1 70.5(5)
C1 C2 C3 109.0(8)
C1 C2 Co1 70.3(4)
C3 C2 Co1 69.3(4)
C2 C3 C4 107.7(8)
C2 C3 Co1 70.9(4)
C4 C3 Co1 69.4(4)
C5 C4 C3 106.7(8)
C5 C4 Co1 71.0(5)
C3 C4 Co1 69.3(4)
C1 C5 C4 107.9(9)
C1 C5 Co1 69.6(5)
C4 C5 Co1 68.6(5)
C7 C6 C10 107.5(6)
C7 C6 Co1 69.2(4)
C10 C6 Co1 69.4(4)
C6 C7 C8 108.4(6)
C6 C7 Co1 70.6(4)
C8 C7 Co1 69.8(4)
C9 C8 C7 108.3(7)
C9 C8 Co1 68.4(4)
C7 C8 Co1 69.1(4)
C8 C9 C10 107.8(7)
C8 C9 Co1 71.3(4)
C10 C9 Co1 70.9(4)
C9 C10 C6 107.9(6)
C9 C10 Co1 67.8(4)
C6 C10 Co1 69.7(3)
C13 C11 C12 119.7(6)
C11 C12 C14 120.2(6)
C11 C13 C15 120.5(6)
C16 C14 C12 120.5(6)
C13 C15 C16 119.7(6)
C13 C15 C18 126.3(6)
C16 C15 C18 114.0(5)
C14 C16 C15 119.4(6)
C14 C16 C17 128.5(6)
C15 C16 C17 112.1(5)
C19 C17 C16 107.0(5)
C19 C17 C25 106.8(5)
C16 C17 C25 107.6(5)
C15 C18 C20 106.0(4)
C15 C18 C26 107.2(5)
C20 C18 C26 108.2(4)
C21 C19 C20 119.0(6)
C21 C19 C17 127.9(6)
C20 C19 C17 113.1(5)
C24 C20 C19 121.0(6)
C24 C20 C18 126.4(6)
C19 C20 C18 112.6(5)
C19 C21 C22 119.1(6)
C23 C22 C21 121.2(6)
C22 C23 C24 120.6(7)
C23 C24 C20 119.0(7)
C28 C25 C26 114.6(5)
C28 C25 C17 112.2(5)
C26 C25 C17 109.5(5)
C27 C26 C25 113.1(5)
C27 C26 C18 111.7(5)
C25 C26 C18 109.0(5)
O6 C27 O5 123.8(6)
O6 C27 C26 121.1(6)
O5 C27 C26 115.0(5)
O8 C28 O7 122.2(7)
O8 C28 C25 124.8(8)
O7 C28 C25 112.9(7)
C31 C29 C30 122.1(6)
C32 C30 C29 119.5(6)
C33 C31 C29 117.8(6)
C30 C32 C34 120.1(6)
C31 C33 C34 121.1(6)
C31 C33 C35 125.8(6)
C34 C33 C35 113.1(5)
C32 C34 C33 119.4(6)
C32 C34 C36 127.4(5)
C33 C34 C36 113.2(5)
C37 C35 C33 108.2(5)
C37 C35 C43 104.8(4)
C33 C35 C43 108.6(4)
C38 C36 C34 108.1(5)
C38 C36 C44 106.2(5)
C34 C36 C44 105.9(5)
C39 C37 C38 119.6(6)
C39 C37 C35 126.5(5)
C38 C37 C35 113.9(6)
C37 C38 C40 119.7(6)
C37 C38 C36 112.8(5)
C40 C38 C36 127.5(6)
C37 C39 C41 119.3(6)
C42 C40 C38 118.6(6)
C42 C41 C39 122.6(7)
C41 C42 C40 120.1(7)
C45 C43 C35 117.4(5)
C45 C43 C44 113.6(5)
C35 C43 C44 107.3(5)
C46 C44 C36 111.8(5)
C46 C44 C43 112.0(5)
C36 C44 C43 110.5(4)
O2 C45 O1 119.2(6)
O2 C45 C43 120.8(6)
O1 C45 C43 120.1(6)
O4 C46 O3 123.3(6)
O4 C46 C44 123.6(6)
O3 C46 C44 113.1(6)

loop_
_geom_bond_atom_site_label_1
_geom_bond_atom_site_label_2
_geom_bond_distance
Co1 C9 1.984(7)
Co1 C4 1.997(7)
Co1 C3 1.996(7)
Co1 C7 2.012(7)
Co1 C1 2.018(8)
Co1 C2 2.017(7)
Co1 C8 2.021(6)
Co1 C10 2.026(6)
Co1 C5 2.029(8)
Co1 C6 2.030(6)
C1 C2 1.359(9)
C1 C5 1.378(9)
C2 C3 1.367(9)
C3 C4 1.409(9)
C4 C5 1.391(10)
C6 C7 1.387(7)
C6 C10 1.417(7)
C7 C8 1.416(8)
C8 C9 1.382(8)
C9 C10 1.414(8)
C11 C13 1.390(7)
C11 C12 1.391(8)
C12 C14 1.401(7)
C13 C15 1.394(7)
C14 C16 1.383(7)
C15 C16 1.415(7)
C15 C18 1.505(7)
C16 C17 1.513(7)
C17 C19 1.512(7)
C17 C25 1.569(7)
C18 C20 1.516(7)
C18 C26 1.565(7)
C19 C21 1.386(7)
C19 C20 1.421(7)
C20 C24 1.385(7)
C21 C22 1.398(8)
C22 C23 1.377(8)
C23 C24 1.383(7)
C25 C28 1.504(8)
C25 C26 1.562(7)
C26 C27 1.522(7)
C27 O6 1.219(6)
C27 O5 1.283(6)
C28 O8 1.205(7)
C28 O7 1.306(7)
C29 C31 1.401(8)
C29 C30 1.403(8)
C30 C32 1.375(7)
C31 C33 1.385(7)
C32 C34 1.405(8)
C33 C34 1.418(7)
C33 C35 1.514(7)
C34 C36 1.522(7)
C35 C37 1.508(7)
C35 C43 1.579(7)
C36 C38 1.507(7)
C36 C44 1.573(7)
C37 C39 1.375(7)
C37 C38 1.418(7)
C38 C40 1.421(7)
C39 C41 1.383(8)
C40 C42 1.388(8)
C41 C42 1.359(8)
C43 C45 1.491(7)
C43 C44 1.588(7)
C44 C46 1.521(7)
C45 O2 1.238(6)
C45 O1 1.315(6)
C46 O4 1.224(7)
C46 O3 1.321(6)
